data_7023499
loop_
_publ_author_name
'Espa, Davide'
'Pilia, Luca'
'Marchi\`o, Luciano'
'Mercuri, Maria Laura'
'Serpe, Angela'
'Sessini, Elisa'
'Deplano, Paola'

_publ_section_title
;
 Near-infrared pigments based on ion-pair charge transfer salts of
 dicationic and dianionic metal-dithiolene [M(II) = Pd, Pt] complexes.
;
_journal_issue 34
_journal_name_full 'Dalton transactions (Cambridge, England : 2003)'
_journal_page_first 12429
_journal_page_last 12439
_journal_paper_doi 10.1039/c3dt51407b
_journal_volume 42
_journal_year 2013
_chemical_formula_moiety 'C26 H32 N8 Pt2 S8'
_chemical_formula_sum 'C26 H32 N8 Pt2 S8'
_chemical_formula_weight 1103.26
_chemical_name_systematic
;
 ?
;
_space_group_IT_number 2
_symmetry_cell_setting triclinic
_symmetry_space_group_name_Hall '-P 1'
_symmetry_space_group_name_H-M 'P -1'
_atom_sites_solution_hydrogens geom
_atom_sites_solution_primary direct
_atom_sites_solution_secondary difmap
_audit_creation_method SHELXL-97
_cell_angle_alpha 88.99(1)
_cell_angle_beta 75.51(1)
_cell_angle_gamma 70.00(1)
_cell_formula_units_Z 1
_cell_length_a 8.706(2)
_cell_length_b 10.471(1)
_cell_length_c 10.653(1)
_cell_measurement_reflns_used 11482
_cell_measurement_temperature 293(2)
_cell_measurement_theta_max 29.00
_cell_measurement_theta_min 1.98
_cell_volume 881.1(2)
_computing_cell_refinement Saint
_computing_data_collection Smart
_computing_data_reduction Saint
_computing_structure_refinement 'SHELXL-97 (Sheldrick, 1997)'
_computing_structure_solution Sir97
_diffrn_ambient_temperature 293(2)
_diffrn_measured_fraction_theta_full 0.998
_diffrn_measured_fraction_theta_max 0.998
_diffrn_measurement_device_type 'Bruker Smart APEXII CCD'
_diffrn_measurement_method 'theta & omega scan'
_diffrn_radiation_monochromator graphite
_diffrn_radiation_source 'fine-focus sealed tube'
_diffrn_radiation_type MoK\a
_diffrn_radiation_wavelength 0.71073
_diffrn_reflns_av_R_equivalents 0.0262
_diffrn_reflns_av_unetI/netI 0.0265
_diffrn_reflns_limit_h_max 11
_diffrn_reflns_limit_h_min -11
_diffrn_reflns_limit_k_max 14
_diffrn_reflns_limit_k_min -14
_diffrn_reflns_limit_l_max 14
_diffrn_reflns_limit_l_min -14
_diffrn_reflns_number 12964
_diffrn_reflns_theta_full 29.00
_diffrn_reflns_theta_max 29.00
_diffrn_reflns_theta_min 1.98
_diffrn_standards_decay_% none
_exptl_absorpt_coefficient_mu 8.437
_exptl_absorpt_correction_T_max 1.000
_exptl_absorpt_correction_T_min 0.454
_exptl_absorpt_correction_type multi-scan
_exptl_absorpt_process_details
;SADABS-2007/4 - Bruker AXS. 
 WR2(int) was 0.1499 before and 0.0372 after correction. The ratio
 of min to max transmission is 0.454. The Lambda/2 correction
 is 0.0015.
;
_exptl_crystal_colour black
_exptl_crystal_density_diffrn 2.079
_exptl_crystal_density_method 'not measured'
_exptl_crystal_description block
_exptl_crystal_F_000 528
_exptl_crystal_size_max 0.45
_exptl_crystal_size_mid 0.25
_exptl_crystal_size_min 0.15
_refine_diff_density_max 1.217
_refine_diff_density_min -0.951
_refine_diff_density_rms 0.089
_refine_ls_extinction_method none
_refine_ls_goodness_of_fit_ref 1.002
_refine_ls_hydrogen_treatment constr
_refine_ls_matrix_type full
_refine_ls_number_parameters 204
_refine_ls_number_reflns 4675
_refine_ls_number_restraints 0
_refine_ls_restrained_S_all 1.002
_refine_ls_R_factor_all 0.0232
_refine_ls_R_factor_gt 0.0176
_refine_ls_shift/su_max 0.001
_refine_ls_shift/su_mean 0.000
_refine_ls_structure_factor_coef Fsqd
_refine_ls_weighting_details 'calc w=1/[\s^2^(Fo^2^)+(0.0276P)^2^+0.0281P] where P=(Fo^2^+2Fc^2^)/3'
_refine_ls_weighting_scheme calc
_refine_ls_wR_factor_gt 0.0463
_refine_ls_wR_factor_ref 0.0498
_reflns_number_gt 3951
_reflns_number_total 4675
_reflns_threshold_expression >2sigma(I)
_cod_data_source_file c3dt51407b.txt
_cod_data_source_block pt608
_cod_depositor_comments
;
The following automatic conversions were performed:

'_symmetry_cell_setting' value 'Triclinic' changed to 'triclinic'
according to /home/saulius/struct/CIF-dictionaries/cif_core.dic
dictionary named 'cif_core.dic' version 2.4.2 from 2011-04-26.

Automatic conversion script
Id: cif_fix_values 1891 2012-01-12 08:04:46Z andrius 
;
_cod_original_sg_symbol_H-M P-1
_cod_database_code 7023499

loop_
_symmetry_equiv_pos_as_xyz
'x, y, z'
'-x, -y, -z'

loop_
_atom_site_label
_atom_site_type_symbol
_atom_site_fract_x
_atom_site_fract_y
_atom_site_fract_z
_atom_site_U_iso_or_equiv
_atom_site_adp_type
_atom_site_occupancy
_atom_site_symmetry_multiplicity
_atom_site_calc_flag
_atom_site_refinement_flags
Pt2 Pt 0.0000 0.0000 0.0000 0.03113(4) Uani 1 2 d S
Pt1 Pt 0.0000 0.5000 0.0000 0.03242(4) Uani 1 2 d S
S22 S -0.13157(7) 0.17711(6) -0.10996(6) 0.03842(12) Uani 1 1 d .
S11 S 0.27195(7) 0.39871(7) 0.01872(5) 0.04315(14) Uani 1 1 d .
S12 S 0.25600(7) 0.02318(6) -0.09157(6) 0.04092(13) Uani 1 1 d .
S21 S -0.09193(7) 0.38562(7) 0.17030(6) 0.04408(14) Uani 1 1 d .
N11 N 0.3381(2) 0.31869(17) 0.24306(16) 0.0322(4) Uani 1 1 d .
N21 N 0.0995(2) 0.17554(18) 0.26701(17) 0.0339(4) Uani 1 1 d .
C22 C 0.0397(3) 0.2170(2) -0.20174(19) 0.0333(4) Uani 1 1 d .
N22 N 0.4441(3) 0.2185(2) -0.3386(2) 0.0572(6) Uani 1 1 d .
C12 C 0.2013(3) 0.1525(2) -0.19376(19) 0.0342(4) Uani 1 1 d .
C31 C 0.2637(3) 0.0793(2) 0.2791(2) 0.0399(5) Uani 1 1 d .
H31A H 0.3478 0.0669 0.1967 0.048 Uiso 1 1 calc R
H31B H 0.2532 -0.0084 0.2994 0.048 Uiso 1 1 calc R
C42 C 0.3348(3) 0.1909(2) -0.2726(2) 0.0391(5) Uani 1 1 d .
C21 C 0.0888(2) 0.2867(2) 0.20685(18) 0.0307(4) Uani 1 1 d .
C11 C 0.2398(2) 0.3305(2) 0.16510(18) 0.0304(4) Uani 1 1 d .
C51 C 0.2905(3) 0.2816(2) 0.37803(19) 0.0368(5) Uani 1 1 d .
H51A H 0.1715 0.3318 0.4164 0.044 Uiso 1 1 calc R
H51B H 0.3550 0.3077 0.4285 0.044 Uiso 1 1 calc R
C71 C 0.4506(3) 0.5017(3) 0.2620(3) 0.0617(7) Uani 1 1 d .
H71A H 0.3780 0.5659 0.2177 0.093 Uiso 1 1 calc R
H71B H 0.5541 0.5196 0.2503 0.093 Uiso 1 1 calc R
H71C H 0.3949 0.5104 0.3531 0.093 Uiso 1 1 calc R
C41 C 0.3226(3) 0.1306(2) 0.3848(2) 0.0426(5) Uani 1 1 d .
H41A H 0.2623 0.1137 0.4694 0.051 Uiso 1 1 calc R
H41B H 0.4426 0.0816 0.3736 0.051 Uiso 1 1 calc R
C61 C 0.4893(3) 0.3593(2) 0.2072(2) 0.0414(5) Uani 1 1 d .
H61A H 0.5291 0.3545 0.1133 0.050 Uiso 1 1 calc R
H61B H 0.5788 0.2961 0.2399 0.050 Uiso 1 1 calc R
C81 C -0.0543(3) 0.1392(3) 0.3193(2) 0.0432(6) Uani 1 1 d .
H81A H -0.0206 0.0415 0.3262 0.052 Uiso 1 1 calc R
H81B H -0.1250 0.1630 0.2590 0.052 Uiso 1 1 calc R
C91 C -0.1549(4) 0.2108(4) 0.4500(3) 0.0782(10) Uani 1 1 d .
H91A H -0.0859 0.1864 0.5104 0.117 Uiso 1 1 calc R
H91B H -0.2523 0.1842 0.4802 0.117 Uiso 1 1 calc R
H91C H -0.1909 0.3075 0.4432 0.117 Uiso 1 1 calc R
N12 N -0.0274(3) 0.4053(2) -0.3583(2) 0.0512(5) Uani 1 1 d .
C32 C 0.0034(3) 0.3224(2) -0.2879(2) 0.0382(5) Uani 1 1 d .

loop_
_atom_site_aniso_label
_atom_site_aniso_U_11
_atom_site_aniso_U_22
_atom_site_aniso_U_33
_atom_site_aniso_U_23
_atom_site_aniso_U_13
_atom_site_aniso_U_12
Pt2 0.03123(7) 0.02873(7) 0.03074(6) 0.00217(4) -0.00383(5) -0.01011(5)
Pt1 0.02912(7) 0.03974(7) 0.02927(6) 0.00565(5) -0.01018(5) -0.01138(5)
S22 0.0313(3) 0.0370(3) 0.0423(3) 0.0080(2) -0.0050(2) -0.0095(2)
S11 0.0298(3) 0.0629(4) 0.0367(3) 0.0171(3) -0.0083(2) -0.0171(3)
S12 0.0322(3) 0.0415(3) 0.0470(3) 0.0124(2) -0.0079(2) -0.0125(2)
S21 0.0275(3) 0.0584(4) 0.0492(3) 0.0207(3) -0.0136(2) -0.0167(3)
N11 0.0247(8) 0.0370(9) 0.0327(8) 0.0028(7) -0.0063(7) -0.0089(7)
N21 0.0295(9) 0.0378(10) 0.0340(9) 0.0025(7) -0.0062(7) -0.0126(8)
C22 0.0358(11) 0.0274(10) 0.0325(10) 0.0008(8) -0.0021(8) -0.0105(9)
N22 0.0488(13) 0.0597(14) 0.0612(13) 0.0134(11) -0.0040(10) -0.0243(11)
C12 0.0341(11) 0.0328(10) 0.0336(10) 0.0014(8) -0.0037(8) -0.0128(9)
C31 0.0368(11) 0.0324(11) 0.0461(12) 0.0043(9) -0.0122(10) -0.0058(9)
C42 0.0378(12) 0.0352(11) 0.0410(11) 0.0053(9) -0.0052(9) -0.0122(9)
C21 0.0265(10) 0.0390(11) 0.0265(9) 0.0044(8) -0.0071(8) -0.0113(8)
C11 0.0229(9) 0.0336(10) 0.0297(9) 0.0024(8) -0.0043(7) -0.0055(8)
C51 0.0383(11) 0.0421(12) 0.0308(10) 0.0041(9) -0.0108(9) -0.0140(10)
C71 0.0406(14) 0.0561(16) 0.089(2) -0.0046(15) -0.0051(13) -0.0247(13)
C41 0.0414(12) 0.0409(12) 0.0451(12) 0.0097(10) -0.0173(10) -0.0099(10)
C61 0.0247(10) 0.0497(13) 0.0482(13) 0.0043(10) -0.0086(9) -0.0116(9)
C81 0.0418(13) 0.0508(15) 0.0429(13) 0.0080(11) -0.0085(11) -0.0257(12)
C91 0.070(2) 0.111(3) 0.0540(17) -0.0133(17) 0.0125(14) -0.052(2)
N12 0.0498(13) 0.0457(12) 0.0430(11) 0.0119(9) -0.0028(9) -0.0047(10)
C32 0.0341(12) 0.0372(12) 0.0348(11) -0.0010(9) -0.0006(9) -0.0078(10)

loop_
_atom_type_symbol
_atom_type_description
_atom_type_scat_dispersion_real
_atom_type_scat_dispersion_imag
_atom_type_scat_source
C C 0.0033 0.0016 'International Tables Vol C Tables 4.2.6.8 and 6.1.1.4'
H H 0.0000 0.0000 'International Tables Vol C Tables 4.2.6.8 and 6.1.1.4'
N N 0.0061 0.0033 'International Tables Vol C Tables 4.2.6.8 and 6.1.1.4'
S S 0.1246 0.1234 'International Tables Vol C Tables 4.2.6.8 and 6.1.1.4'
Pt Pt -1.7033 8.3905 'International Tables Vol C Tables 4.2.6.8 and 6.1.1.4'

loop_
_geom_angle_atom_site_label_1
_geom_angle_atom_site_label_2
_geom_angle_atom_site_label_3
_geom_angle
_geom_angle_site_symmetry_1
_geom_angle_site_symmetry_3
S12 Pt2 S12 180.00(4) 2 .
S12 Pt2 S22 89.43(2) 2 .
S12 Pt2 S22 90.57(2) . .
S12 Pt2 S22 90.57(2) 2 2
S12 Pt2 S22 89.43(2) . 2
S22 Pt2 S22 180.00(4) . 2
S21 Pt1 S21 180.00(3) . 2_565
S21 Pt1 S11 90.59(2) . 2_565
S21 Pt1 S11 89.41(2) 2_565 2_565
S21 Pt1 S11 89.41(2) . .
S21 Pt1 S11 90.59(2) 2_565 .
S11 Pt1 S11 180.00(4) 2_565 .
C22 S22 Pt2 101.50(8) . .
C11 S11 Pt1 101.90(7) . .
C12 S12 Pt2 101.66(7) . .
C21 S21 Pt1 103.76(7) . .
C11 N11 C51 121.27(17) . .
C11 N11 C61 121.93(17) . .
C51 N11 C61 116.31(16) . .
C21 N21 C31 121.49(18) . .
C21 N21 C81 120.21(19) . .
C31 N21 C81 118.21(18) . .
C12 C22 C32 120.42(19) . .
C12 C22 S22 122.94(16) . .
C32 C22 S22 116.63(17) . .
C22 C12 C42 119.53(19) . .
C22 C12 S12 123.22(16) . .
C42 C12 S12 117.24(17) . .
N21 C31 C41 111.52(18) . .
N21 C31 H31A 109.3 . .
C41 C31 H31A 109.3 . .
N21 C31 H31B 109.3 . .
C41 C31 H31B 109.3 . .
H31A C31 H31B 108.0 . .
N22 C42 C12 178.0(3) . .
N21 C21 C11 120.35(18) . .
N21 C21 S21 122.36(16) . .
C11 C21 S21 117.29(14) . .
N11 C11 C21 119.36(17) . .
N11 C11 S11 122.79(15) . .
C21 C11 S11 117.82(14) . .
N11 C51 C41 112.14(17) . .
N11 C51 H51A 109.2 . .
C41 C51 H51A 109.2 . .
N11 C51 H51B 109.2 . .
C41 C51 H51B 109.2 . .
H51A C51 H51B 107.9 . .
C61 C71 H71A 109.5 . .
C61 C71 H71B 109.5 . .
H71A C71 H71B 109.5 . .
C61 C71 H71C 109.5 . .
H71A C71 H71C 109.5 . .
H71B C71 H71C 109.5 . .
C51 C41 C31 110.13(17) . .
C51 C41 H41A 109.6 . .
C31 C41 H41A 109.6 . .
C51 C41 H41B 109.6 . .
C31 C41 H41B 109.6 . .
H41A C41 H41B 108.1 . .
N11 C61 C71 111.30(18) . .
N11 C61 H61A 109.4 . .
C71 C61 H61A 109.4 . .
N11 C61 H61B 109.4 . .
C71 C61 H61B 109.4 . .
H61A C61 H61B 108.0 . .
N21 C81 C91 112.2(2) . .
N21 C81 H81A 109.2 . .
C91 C81 H81A 109.2 . .
N21 C81 H81B 109.2 . .
C91 C81 H81B 109.2 . .
H81A C81 H81B 107.9 . .
C81 C91 H91A 109.5 . .
C81 C91 H91B 109.5 . .
H91A C91 H91B 109.5 . .
C81 C91 H91C 109.5 . .
H91A C91 H91C 109.5 . .
H91B C91 H91C 109.5 . .
N12 C32 C22 178.5(3) . .

loop_
_geom_bond_atom_site_label_1
_geom_bond_atom_site_label_2
_geom_bond_distance
_geom_bond_site_symmetry_2
Pt2 S12 2.2916(7) 2
Pt2 S12 2.2916(7) .
Pt2 S22 2.2946(6) .
Pt2 S22 2.2946(6) 2
Pt1 S21 2.2845(6) .
Pt1 S21 2.2845(6) 2_565
Pt1 S11 2.2981(8) 2_565
Pt1 S11 2.2981(8) .
S22 C22 1.743(2) .
S11 C11 1.703(2) .
S12 C12 1.736(2) .
S21 C21 1.696(2) .
N11 C11 1.310(3) .
N11 C51 1.477(2) .
N11 C61 1.478(3) .
N21 C21 1.305(3) .
N21 C31 1.475(3) .
N21 C81 1.489(3) .
C22 C12 1.360(3) .
C22 C32 1.425(3) .
N22 C42 1.153(3) .
C12 C42 1.427(3) .
C31 C41 1.522(3) .
C31 H31A 0.9700 .
C31 H31B 0.9700 .
C21 C11 1.500(3) .
C51 C41 1.512(3) .
C51 H51A 0.9700 .
C51 H51B 0.9700 .
C71 C61 1.505(3) .
C71 H71A 0.9600 .
C71 H71B 0.9600 .
C71 H71C 0.9600 .
C41 H41A 0.9700 .
C41 H41B 0.9700 .
C61 H61A 0.9700 .
C61 H61B 0.9700 .
C81 C91 1.499(4) .
C81 H81A 0.9700 .
C81 H81B 0.9700 .
C91 H91A 0.9600 .
C91 H91B 0.9600 .
C91 H91C 0.9600 .
N12 C32 1.142(3) .
